data_8103297
loop_
_publ_author_name
'Wanxi Peng'
'Fengjuan Wu'
'Lansheng Wang'
'Qiu Xu'

_publ_section_title
;
 Crystal structure of
 3-(4-bromophenyl)-4-(4-chlorophenylamino)furan-2(5H)-one, C16H11BrClNO2
;
_journal_issue 1
_journal_name_full 'Zeitschrift f\"ur Kristallographie - New Crystal Structures'
_journal_page_first 61
_journal_volume 227
_journal_year 2012
_chemical_formula_moiety 'C16 H11 Br Cl N O2'
_chemical_formula_sum 'C16 H11 Br Cl N O2'
_chemical_formula_weight 364.62
_space_group_IT_number 43
_symmetry_cell_setting orthorhombic
_symmetry_space_group_name_Hall 'F 2 -2d'
_symmetry_space_group_name_H-M 'F d d 2'
_atom_sites_solution_hydrogens geom
_atom_sites_solution_primary direct
_atom_sites_solution_secondary difmap
_audit_creation_method SHELXL-97
_cell_angle_alpha 90.00
_cell_angle_beta 90.00
_cell_angle_gamma 90.00
_cell_formula_units_Z 16
_cell_length_a 25.3007(12)
_cell_length_b 51.746(2)
_cell_length_c 4.5806(2)
_cell_measurement_reflns_used 1997
_cell_measurement_temperature 296(2)
_cell_measurement_theta_max 15.72
_cell_measurement_theta_min 2.10
_cell_volume 5997.0(5)
_computing_cell_refinement 'SAINT (Siemens, 2000)'
_computing_data_collection 'SMART (Siemens, 2000)'
_computing_data_reduction SAINT
_computing_molecular_graphics 'SHELXTL (Bruker, 1998)'
_computing_publication_material SHELXTL
_computing_structure_refinement 'SHELXL97 (Sheldrick, 2008)'
_computing_structure_solution 'SHELXS97 (Sheldrick, 2008)'
_diffrn_ambient_temperature 296(2)
_diffrn_measured_fraction_theta_full 1.000
_diffrn_measured_fraction_theta_max 1.000
_diffrn_measurement_device_type 'Bruker APEX area-detector diffractometer'
_diffrn_measurement_method '\f and \w scan'
_diffrn_radiation_monochromator graphite
_diffrn_radiation_source 'fine-focus sealed tube'
_diffrn_radiation_type MoK\a
_diffrn_radiation_wavelength 0.71073
_diffrn_reflns_av_R_equivalents 0.0346
_diffrn_reflns_av_sigmaI/netI 0.0562
_diffrn_reflns_limit_h_max 31
_diffrn_reflns_limit_h_min -28
_diffrn_reflns_limit_k_max 64
_diffrn_reflns_limit_k_min -58
_diffrn_reflns_limit_l_max 5
_diffrn_reflns_limit_l_min -5
_diffrn_reflns_number 8799
_diffrn_reflns_theta_full 26.49
_diffrn_reflns_theta_max 26.49
_diffrn_reflns_theta_min 1.57
_diffrn_standards_decay_% 0
_diffrn_standards_interval_count 0
_diffrn_standards_interval_time 0
_diffrn_standards_number 0
_exptl_absorpt_coefficient_mu 2.922
_exptl_absorpt_correction_T_max 0.5926
_exptl_absorpt_correction_T_min 0.4743
_exptl_absorpt_correction_type multi-scan
_exptl_absorpt_process_details '(SADABS; Sheldrick, 1996)'
_exptl_crystal_colour colorless
_exptl_crystal_density_diffrn 1.615
_exptl_crystal_density_method 'not measured'
_exptl_crystal_description block
_exptl_crystal_F_000 2912
_exptl_crystal_size_max 0.30
_exptl_crystal_size_mid 0.20
_exptl_crystal_size_min 0.20
_refine_diff_density_max 0.161
_refine_diff_density_min -0.226
_refine_diff_density_rms 0.041
_refine_ls_abs_structure_details 'Flack H D (1983), Acta Cryst. A39, 876-881'
_refine_ls_abs_structure_Flack 0.016(8)
_refine_ls_extinction_method none
_refine_ls_goodness_of_fit_ref 0.945
_refine_ls_hydrogen_treatment mixed
_refine_ls_matrix_type full
_refine_ls_number_parameters 194
_refine_ls_number_reflns 3097
_refine_ls_number_restraints 1
_refine_ls_restrained_S_all 0.945
_refine_ls_R_factor_all 0.0592
_refine_ls_R_factor_gt 0.0311
_refine_ls_shift/su_max 0.001
_refine_ls_shift/su_mean 0.000
_refine_ls_structure_factor_coef Fsqd
_refine_ls_weighting_details 'calc w=1/[\s^2^(Fo^2^)+(0.0189P)^2^+0.0000P] where P=(Fo^2^+2Fc^2^)/3'
_refine_ls_weighting_scheme calc
_refine_ls_wR_factor_gt 0.0587
_refine_ls_wR_factor_ref 0.0658
_reflns_number_gt 2169
_reflns_number_total 3097
_reflns_threshold_expression >2sigma(I)
_cod_data_source_file 1267-3638.cff
_cod_data_source_block fdd2
_cod_original_cell_volume 5996.9(5)
_cod_original_sg_symbol_H-M 'f d d 2'
_cod_database_code 8103297

loop_
_symmetry_equiv_pos_as_xyz
'x, y, z'
'-x, -y, z'
'x+1/4, -y+1/4, z+1/4'
'-x+1/4, y+1/4, z+1/4'
'x, y+1/2, z+1/2'
'-x, -y+1/2, z+1/2'
'x+1/4, -y+3/4, z+3/4'
'-x+1/4, y+3/4, z+3/4'
'x+1/2, y, z+1/2'
'-x+1/2, -y, z+1/2'
'x+3/4, -y+1/4, z+3/4'
'-x+3/4, y+1/4, z+3/4'
'x+1/2, y+1/2, z'
'-x+1/2, -y+1/2, z'
'x+3/4, -y+3/4, z+1/4'
'-x+3/4, y+3/4, z+1/4'

loop_
_atom_site_label
_atom_site_type_symbol
_atom_site_fract_x
_atom_site_fract_y
_atom_site_fract_z
_atom_site_U_iso_or_equiv
_atom_site_adp_type
_atom_site_occupancy
_atom_site_symmetry_multiplicity
_atom_site_calc_flag
_atom_site_refinement_flags
Br1 Br 0.461863(13) 0.038684(7) 0.73702(10) 0.08624(17) Uani 1 1 d .
C1 C 0.35502(9) 0.10353(5) 0.3388(6) 0.0395(7) Uani 1 1 d .
C2 C 0.34731(10) 0.07764(5) 0.2657(8) 0.0531(8) Uani 1 1 d .
H2 H 0.3210 0.0732 0.1328 0.064 Uiso 1 1 calc R
C3 C 0.37841(12) 0.05842(5) 0.3892(8) 0.0586(9) Uani 1 1 d .
H3 H 0.3730 0.0412 0.3390 0.070 Uiso 1 1 calc R
C4 C 0.41680(11) 0.06489(5) 0.5842(7) 0.0520(8) Uani 1 1 d .
C5 C 0.42423(11) 0.09000(5) 0.6684(8) 0.0551(8) Uani 1 1 d .
H5 H 0.4499 0.0942 0.8058 0.066 Uiso 1 1 calc R
C6 C 0.39308(10) 0.10905(5) 0.5467(7) 0.0454(7) Uani 1 1 d .
H6 H 0.3978 0.1261 0.6061 0.054 Uiso 1 1 calc R
C7 C 0.32505(9) 0.12386(5) 0.1915(6) 0.0389(7) Uani 1 1 d .
C8 C 0.27271(10) 0.11991(6) 0.0708(7) 0.0495(8) Uani 1 1 d .
C9 C 0.29719(9) 0.16038(5) -0.0614(8) 0.0542(9) Uani 1 1 d .
H9A H 0.2841 0.1757 0.0377 0.065 Uiso 1 1 calc R
H9B H 0.3095 0.1653 -0.2542 0.065 Uiso 1 1 calc R
C10 C 0.34064(9) 0.14788(5) 0.1109(6) 0.0377(7) Uani 1 1 d .
C11 C 0.39936(9) 0.18475(5) 0.0239(7) 0.0410(7) Uani 1 1 d .
C12 C 0.36929(11) 0.20622(5) 0.0900(8) 0.0551(9) Uani 1 1 d .
H12 H 0.3411 0.2048 0.2196 0.066 Uiso 1 1 calc R
C13 C 0.38098(11) 0.22976(5) -0.0361(9) 0.0600(9) Uani 1 1 d .
H13 H 0.3600 0.2441 0.0031 0.072 Uiso 1 1 calc R
C14 C 0.42324(11) 0.23190(5) -0.2178(7) 0.0503(8) Uani 1 1 d .
C15 C 0.45451(11) 0.21067(5) -0.2823(9) 0.0565(8) Uani 1 1 d .
H15 H 0.4834 0.2123 -0.4066 0.068 Uiso 1 1 calc R
C16 C 0.44218(10) 0.18709(5) -0.1594(7) 0.0496(8) Uani 1 1 d .
H16 H 0.4629 0.1727 -0.2006 0.059 Uiso 1 1 calc R
Cl1 Cl 0.43916(4) 0.261673(15) -0.3737(2) 0.0751(3) Uani 1 1 d .
H1 H 0.4125(11) 0.1516(5) 0.201(8) 0.060(10) Uiso 1 1 d .
N1 N 0.38700(9) 0.16005(4) 0.1479(6) 0.0467(6) Uani 1 1 d .
O1 O 0.24331(7) 0.10145(4) 0.0880(5) 0.0624(6) Uani 1 1 d .
O2 O 0.25712(6) 0.14109(4) -0.0799(5) 0.0604(6) Uani 1 1 d .

loop_
_atom_site_aniso_label
_atom_site_aniso_U_11
_atom_site_aniso_U_22
_atom_site_aniso_U_33
_atom_site_aniso_U_23
_atom_site_aniso_U_13
_atom_site_aniso_U_12
Br1 0.0758(2) 0.0717(2) 0.1112(4) 0.0281(2) -0.0157(2) 0.01839(19)
C1 0.0333(13) 0.0381(15) 0.047(2) 0.0008(13) -0.0016(14) -0.0029(11)
C2 0.0492(15) 0.0486(17) 0.062(2) -0.0002(17) -0.0183(16) -0.0074(13)
C3 0.0661(19) 0.0428(17) 0.067(2) 0.0006(16) -0.0102(18) -0.0079(14)
C4 0.0471(16) 0.0502(18) 0.059(2) 0.0105(16) -0.0088(16) 0.0025(13)
C5 0.0489(17) 0.0592(19) 0.057(2) 0.0002(17) -0.0186(16) -0.0030(14)
C6 0.0445(15) 0.0412(15) 0.051(2) -0.0037(14) -0.0103(15) 0.0002(12)
C7 0.0310(13) 0.0423(15) 0.0433(19) -0.0012(13) -0.0062(13) -0.0023(11)
C8 0.0352(15) 0.0569(18) 0.056(2) 0.0004(16) -0.0028(14) -0.0025(14)
C9 0.0401(15) 0.0505(17) 0.072(3) 0.0083(17) -0.0149(17) -0.0018(12)
C10 0.0284(13) 0.0404(15) 0.0442(18) -0.0054(13) -0.0039(13) 0.0042(11)
C11 0.0372(14) 0.0352(15) 0.051(2) -0.0020(14) -0.0074(15) -0.0013(11)
C12 0.0484(16) 0.0454(17) 0.072(3) -0.0046(16) 0.0116(17) 0.0007(13)
C13 0.0588(18) 0.0399(16) 0.081(3) -0.0026(18) 0.002(2) 0.0095(14)
C14 0.0529(17) 0.0417(16) 0.056(2) 0.0044(15) -0.0037(18) -0.0059(13)
C15 0.0507(17) 0.0578(18) 0.061(2) 0.0031(19) 0.0076(17) -0.0048(14)
C16 0.0404(15) 0.0403(16) 0.068(2) -0.0077(15) -0.0007(16) 0.0030(12)
Cl1 0.0893(6) 0.0470(4) 0.0891(7) 0.0145(4) 0.0078(5) -0.0080(4)
N1 0.0336(13) 0.0353(13) 0.0711(19) 0.0037(12) -0.0107(13) -0.0004(11)
O1 0.0375(10) 0.0614(13) 0.0884(18) 0.0069(11) -0.0165(12) -0.0173(9)
O2 0.0371(11) 0.0636(13) 0.0805(17) 0.0170(12) -0.0224(11) -0.0039(9)

loop_
_atom_type_symbol
_atom_type_description
_atom_type_scat_dispersion_real
_atom_type_scat_dispersion_imag
_atom_type_scat_source
C C 0.0033 0.0016 'International Tables Vol C Tables 4.2.6.8 and 6.1.1.4'
H H 0.0000 0.0000 'International Tables Vol C Tables 4.2.6.8 and 6.1.1.4'
N N 0.0061 0.0033 'International Tables Vol C Tables 4.2.6.8 and 6.1.1.4'
O O 0.0106 0.0060 'International Tables Vol C Tables 4.2.6.8 and 6.1.1.4'
Br Br -0.2901 2.4595 'International Tables Vol C Tables 4.2.6.8 and 6.1.1.4'
Cl Cl 0.1484 0.1585 'International Tables Vol C Tables 4.2.6.8 and 6.1.1.4'

loop_
_geom_angle_atom_site_label_1
_geom_angle_atom_site_label_2
_geom_angle_atom_site_label_3
_geom_angle
C6 C1 C2 117.4(2)
C6 C1 C7 122.0(2)
C2 C1 C7 120.5(2)
C3 C2 C1 120.7(3)
C3 C2 H2 119.6
C1 C2 H2 119.6
C4 C3 C2 119.7(3)
C4 C3 H3 120.2
C2 C3 H3 120.2
C3 C4 C5 121.1(3)
C3 C4 Br1 119.5(2)
C5 C4 Br1 119.4(2)
C4 C5 C6 119.1(3)
C4 C5 H5 120.5
C6 C5 H5 120.5
C5 C6 C1 121.9(3)
C5 C6 H6 119.1
C1 C6 H6 119.1
C10 C7 C8 106.9(2)
C10 C7 C1 129.4(2)
C8 C7 C1 123.3(2)
O1 C8 O2 119.5(2)
O1 C8 C7 130.3(3)
O2 C8 C7 110.3(2)
O2 C9 C10 104.5(2)
O2 C9 H9A 110.8
C10 C9 H9A 110.8
O2 C9 H9B 110.8
C10 C9 H9B 110.8
H9A C9 H9B 108.9
N1 C10 C7 130.6(2)
N1 C10 C9 120.3(2)
C7 C10 C9 109.0(2)
C16 C11 C12 119.8(2)
C16 C11 N1 119.5(2)
C12 C11 N1 120.7(3)
C13 C12 C11 120.0(3)
C13 C12 H12 120.0
C11 C12 H12 120.0
C14 C13 C12 119.8(3)
C14 C13 H13 120.1
C12 C13 H13 120.1
C13 C14 C15 121.0(3)
C13 C14 Cl1 120.3(2)
C15 C14 Cl1 118.7(2)
C16 C15 C14 119.0(3)
C16 C15 H15 120.5
C14 C15 H15 120.5
C11 C16 C15 120.3(3)
C11 C16 H16 119.8
C15 C16 H16 119.8
C10 N1 C11 124.0(2)
C10 N1 H1 118(2)
C11 N1 H1 115(2)
C8 O2 C9 109.2(2)

loop_
_geom_bond_atom_site_label_1
_geom_bond_atom_site_label_2
_geom_bond_distance
Br1 C4 1.905(3)
C1 C6 1.384(4)
C1 C2 1.394(3)
C1 C7 1.462(3)
C2 C3 1.389(4)
C2 H2 0.9300
C3 C4 1.361(4)
C3 H3 0.9300
C4 C5 1.368(4)
C5 C6 1.380(4)
C5 H5 0.9300
C6 H6 0.9300
C7 C10 1.355(3)
C7 C8 1.450(4)
C8 O1 1.213(3)
C8 O2 1.354(3)
C9 O2 1.426(3)
C9 C10 1.500(4)
C9 H9A 0.9700
C9 H9B 0.9700
C10 N1 1.342(3)
C11 C16 1.376(4)
C11 C12 1.380(3)
C11 N1 1.433(3)
C12 C13 1.380(4)
C12 H12 0.9300
C13 C14 1.359(4)
C13 H13 0.9300
C14 C15 1.386(4)
C14 Cl1 1.745(3)
C15 C16 1.379(4)
C15 H15 0.9300
C16 H16 0.9300
N1 H1 0.82(3)

loop_
_geom_hbond_atom_site_label_D
_geom_hbond_atom_site_label_H
_geom_hbond_atom_site_label_A
_geom_hbond_distance_DH
_geom_hbond_distance_HA
_geom_hbond_distance_DA
_geom_hbond_angle_DHA
_geom_hbond_site_symmetry_A
N1 H1 O1 0.82(3) 2.14(3) 2.889(3) 152(3) 3
C16 H16 O1 0.93 2.57 3.309(4) 136.4 3_554
C5 H5 O2 0.93 2.34 3.261(4) 172.6 3_556
C2 H2 O1 0.93 2.46 3.017(3) 118.6 .
